data_2008744
loop_
_publ_author_name
'Naumov, Dmitry Yu.'
'Kashcheeva, Natalia E.'
'Boldyreva, Elena V.'
'Howard, Judith A. K.'

_publ_section_title
;
 Pentaamminenitrocobalt(III) hexafluorosilicate(IV) at 293 and 150K
;
_journal_issue 8
_journal_name_full 'Acta Crystallographica Section C'
_journal_page_first 1205
_journal_page_last 1208
_journal_paper_doi 10.1107/S0108270199005764
_journal_volume 55
_journal_year 1999
_chemical_formula_iupac '[Co (N O2) (N H3)5] (Si F6)'
_chemical_formula_moiety 'H15 Co N6 O2 2+, Si F6 2-'
_chemical_formula_structural '(Co (N H3)5 (N O2)) Si F6'
_chemical_formula_sum 'Co F6 H15 N6 O2 Si'
_chemical_formula_weight 332.20
_chemical_name_common
;
Cobalt nitropentaammiacate hexafluorosilicon
;
_chemical_name_systematic
;
 ?
;
_space_group_IT_number 11
_symmetry_cell_setting monoclinic
_symmetry_space_group_name_Hall '-P 2yb'
_symmetry_space_group_name_H-M 'P 1 21/m 1'
_audit_creation_method SHELXL-97
_cell_angle_alpha 90.00
_cell_angle_beta 100.911(2)
_cell_angle_gamma 90.00
_cell_formula_units_Z 2
_cell_length_a 6.5034(2)
_cell_length_b 7.9206(3)
_cell_length_c 10.1816(4)
_cell_measurement_reflns_used 1988
_cell_measurement_temperature 150(2)
_cell_measurement_theta_max 29.91
_cell_measurement_theta_min 2.04
_cell_volume 514.98(3)
_computing_cell_refinement 'SAINT (Siemens, 1994b)'
_computing_data_collection 'SMART (Siemens, 1994a)'
_computing_data_reduction SAINT
_computing_molecular_graphics 'SHELXTL (Siemens, 1997c)'
_computing_publication_material SHELXL97
_computing_structure_refinement 'SHELXL97 (Sheldrick, 1997a)'
_computing_structure_solution 'SHELXS97 (Sheldrick, 1997b)'
_diffrn_ambient_temperature 150(2)
_diffrn_detector_area_resol_mean 8.192
_diffrn_measured_fraction_theta_full 0.906
_diffrn_measured_fraction_theta_max 0.906
_diffrn_measurement_device_type 'Siemens SMART'
_diffrn_measurement_method \w
_diffrn_radiation_monochromator graphite
_diffrn_radiation_source 'fine-focus sealed tube'
_diffrn_radiation_type MoK\a
_diffrn_radiation_wavelength 0.71073
_diffrn_reflns_av_R_equivalents 0.028
_diffrn_reflns_av_sigmaI/netI 0.0275
_diffrn_reflns_limit_h_max 9
_diffrn_reflns_limit_h_min -8
_diffrn_reflns_limit_k_max 11
_diffrn_reflns_limit_k_min -11
_diffrn_reflns_limit_l_max 13
_diffrn_reflns_limit_l_min -12
_diffrn_reflns_number 3841
_diffrn_reflns_theta_full 29.91
_diffrn_reflns_theta_max 29.91
_diffrn_reflns_theta_min 2.04
_diffrn_standards_decay_% 0
_diffrn_standards_number 0
_exptl_absorpt_coefficient_mu 1.872
_exptl_absorpt_correction_T_max 0.869
_exptl_absorpt_correction_T_min 0.771
_exptl_absorpt_correction_type analytical
_exptl_absorpt_process_details '(XPREP; Siemens, 1995)'
_exptl_crystal_colour brown
_exptl_crystal_density_diffrn 2.142
_exptl_crystal_density_method 'not measured'
_exptl_crystal_description prism
_exptl_crystal_F_000 336
_exptl_crystal_size_max 0.16
_exptl_crystal_size_mid 0.13
_exptl_crystal_size_min 0.08
_refine_diff_density_max 0.413
_refine_diff_density_min -0.379
_refine_ls_extinction_coef 0.0046(13)
_refine_ls_extinction_method 'SHELXL97 (Sheldrick, 1997a)'
_refine_ls_goodness_of_fit_ref 1.135
_refine_ls_hydrogen_treatment mixed
_refine_ls_matrix_type full
_refine_ls_number_parameters 92
_refine_ls_number_reflns 1441
_refine_ls_number_restraints 0
_refine_ls_restrained_S_all 1.135
_refine_ls_R_factor_all 0.035
_refine_ls_R_factor_gt 0.031
_refine_ls_shift/su_max <0.001
_refine_ls_shift/su_mean 0.000
_refine_ls_structure_factor_coef Fsqd
_refine_ls_weighting_details 'w = 1/[\s^2^(Fo^2^)+(0.0103P)^2^+0.7537P] where P = (Fo^2^+2Fc^2^)/3'
_refine_ls_weighting_scheme calc
_refine_ls_wR_factor_ref 0.063
_reflns_number_gt 1340
_reflns_number_total 1441
_reflns_threshold_expression I>2\s(I)
_cod_data_source_file av1028.cif
_cod_data_source_block 2
_cod_depositor_comments
;
The following automatic conversions were performed:
'_symmetry_cell_setting' value 'Monoclinic' changed to 'monoclinic'
according to '/home/saulius/struct/CIF-dictionaries/cif_core.dic'
dictionary named 'cif_core.dic' version 2.4.1 from 2010-06-29.

Automatic conversion script
Id: cif_fix_enum 1527 2010-12-29 10:47:43Z saulius 

The following automatic conversions were performed:

'_symmetry_cell_setting' value 'Monoclinic' changed to 'monoclinic'
according to /home/saulius/struct/CIF-dictionaries/cif_core.dic
dictionary named 'cif_core.dic' version 2.4.1 from 2010-06-29.

Automatic conversion script
Id: cif_fix_values 1715 2011-07-08 13:25:40Z adriana 

The following automatic conversions were performed:

'_refine_ls_weighting_scheme' value 'calc w =
1/[\s^2^(Fo^2^)+(0.0103P)^2^+0.7537P] where P = (Fo^2^+2Fc^2^)/3' was
changed to 'calc'. New tag '_refine_ls_weighting_details' was
created. The value of the new tag was set to 'w =
1/[\s^2^(Fo^2^)+(0.0103P)^2^+0.7537P] where P = (Fo^2^+2Fc^2^)/3'.

Automatic conversion script
Id: cif_fix_values 3143 2015-03-26 13:38:13Z robertas 
;
_cod_original_sg_symbol_H-M 'P 21/m'
_cod_database_code 2008744

loop_
_symmetry_equiv_pos_as_xyz
'x, y, z'
'-x, y+1/2, -z'
'-x, -y, -z'
'x, -y-1/2, z'

loop_
_atom_site_label
_atom_site_fract_x
_atom_site_fract_y
_atom_site_fract_z
_atom_site_U_iso_or_equiv
_atom_site_adp_type
_atom_site_calc_flag
_atom_site_refinement_flags
_atom_site_occupancy
_atom_site_disorder_assembly
_atom_site_disorder_group
_atom_site_type_symbol
Co1 0.25830(5) 0.2500 0.28798(4) 0.00866(11) Uani d S 1 . . Co
N1 -0.0181(3) 0.2500 0.1644(2) 0.0120(4) Uani d S 1 . . N
H1A -0.0038(8) 0.293(3) 0.085(2) 0.018 Uiso calc PR 0.50 . . H
H1B -0.109(2) 0.313(3) 0.1992(14) 0.018 Uiso calc PR 0.50 . . H
H1C -0.066(2) 0.144(3) 0.1530(18) 0.018 Uiso calc PR 0.50 . . H
N2 0.1622(3) 0.0800(3) 0.40297(19) 0.0288(5) Uani d . 1 . . N
H2A 0.201(3) -0.0185(18) 0.3822(13) 0.043 Uiso calc R 1 . . H
H2B 0.028(2) 0.0830(17) 0.3919(14) 0.043 Uiso calc R 1 . . H
H2C 0.215(3) 0.1012(15) 0.4852(15) 0.043 Uiso calc R 1 . . H
N3 0.3500(3) 0.0708(2) 0.17893(18) 0.0204(4) Uani d . 1 . . N
H3A 0.471(2) 0.0335(16) 0.2182(10) 0.031 Uiso calc R 1 . . H
H3B 0.359(2) 0.1109(8) 0.1010(14) 0.031 Uiso calc R 1 . . H
H3C 0.260(2) -0.0110(16) 0.1694(14) 0.031 Uiso calc R 1 . . H
N4 0.5277(4) 0.2500 0.4042(2) 0.0139(5) Uani d S 1 . . N
O1 0.6917(3) 0.2500 0.3588(2) 0.0188(4) Uani d S 1 . . O
O2 0.5394(4) 0.2500 0.5267(2) 0.0434(8) Uani d S 1 . . O
Si1 0.17301(11) 0.2500 -0.18937(7) 0.01028(16) Uani d S 1 . . Si
F1 0.4123(3) 0.2500 -0.09258(17) 0.0205(4) Uani d S 1 . . F
F2 0.2434(2) 0.09832(16) -0.28858(12) 0.0235(3) Uani d . 1 . . F
F3 -0.0709(3) 0.2500 -0.28305(19) 0.0323(5) Uani d S 1 . . F
F4 0.0959(2) 0.09990(17) -0.09110(12) 0.0247(3) Uani d . 1 . . F

loop_
_atom_site_aniso_label
_atom_site_aniso_U_11
_atom_site_aniso_U_22
_atom_site_aniso_U_33
_atom_site_aniso_U_12
_atom_site_aniso_U_13
_atom_site_aniso_U_23
Co1 0.00661(17) 0.01046(18) 0.00888(17) 0.000 0.00142(12) 0.000
N1 0.0096(10) 0.0143(11) 0.0118(10) 0.000 0.0017(8) 0.000
N2 0.0178(9) 0.0454(13) 0.0206(9) -0.0141(9) -0.0035(7) 0.0174(9)
N3 0.0145(8) 0.0196(9) 0.0250(9) 0.0059(7) -0.0012(7) -0.0085(7)
N4 0.0094(10) 0.0159(12) 0.0158(11) 0.000 0.0011(8) 0.000
O1 0.0093(9) 0.0232(11) 0.0247(11) 0.000 0.0058(8) 0.000
O2 0.0154(11) 0.101(3) 0.0127(11) 0.000 -0.0011(9) 0.000
Si1 0.0099(3) 0.0101(3) 0.0102(3) 0.000 0.0002(3) 0.000
F1 0.0130(8) 0.0282(10) 0.0179(8) 0.000 -0.0032(6) 0.000
F2 0.0278(6) 0.0229(7) 0.0202(6) 0.0036(6) 0.0052(5) -0.0091(5)
F3 0.0113(8) 0.0563(14) 0.0260(10) 0.000 -0.0048(7) 0.000
F4 0.0344(7) 0.0187(6) 0.0223(6) -0.0107(6) 0.0088(5) 0.0018(5)

loop_
_atom_type_symbol
_atom_type_description
_atom_type_scat_dispersion_real
_atom_type_scat_dispersion_imag
_atom_type_scat_source
N N 0.0061 0.0033 'International Tables Vol C Tables 4.2.6.8 and 6.1.1.4'
H H 0.0000 0.0000 'International Tables Vol C Tables 4.2.6.8 and 6.1.1.4'
O O 0.0106 0.0060 'International Tables Vol C Tables 4.2.6.8 and 6.1.1.4'
F F 0.0171 0.0103 'International Tables Vol C Tables 4.2.6.8 and 6.1.1.4'
Si Si 0.0817 0.0704 'International Tables Vol C Tables 4.2.6.8 and 6.1.1.4'
Co Co 0.3494 0.9721 'International Tables Vol C Tables 4.2.6.8 and 6.1.1.4'

loop_
_geom_angle_atom_site_label_1
_geom_angle_atom_site_label_2
_geom_angle_atom_site_label_3
_geom_angle_site_symmetry_1
_geom_angle_site_symmetry_3
_geom_angle
_geom_angle_publ_flag
Co1 N4 O1 . . 121.29(19) yes
Co1 N4 O2 . . 119.81(19) yes
N1 Co1 N2 . . 91.47(7) yes
N1 Co1 N2 . 4_565 91.47(7) no
N1 Co1 N3 . . 88.68(7) yes
N1 Co1 N4 . . 178.86(10) yes
N2 Co1 N2 . 4_565 86.63(14) yes
N2 Co1 N3 . . 90.38(9) yes
N2 Co1 N3 4_565 . 177.01(9) no
N2 Co1 N3 . 4_565 177.01(9) yes
N2 Co1 N4 . . 89.36(8) yes
N3 Co1 N1 4_565 . 88.68(7) no
N4 Co1 N2 . 4_565 89.36(8) no
N3 Co1 N3 . 4_565 92.60(12) yes
N3 Co1 N4 . . 90.53(7) yes
N4 Co1 N3 . 4_565 90.53(7) no
N2 Co1 N3 4_565 4_565 90.38(9) no
O1 N4 O2 . . 118.9(2) yes
F1 Si1 F2 . . 91.43(7) yes
F1 Si1 F3 . . 178.43(10) yes
F1 Si1 F2 . 4_565 91.43(7) no
F1 Si1 F4 . . 89.90(7) yes
F2 Si1 F2 . 4_565 90.77(10) yes
F2 Si1 F3 . . 89.67(7) yes
F2 Si1 F3 4_565 . 89.67(7) no
F1 Si1 F4 . 4_565 89.90(7) no
F2 Si1 F4 . . 89.89(7) yes
F2 Si1 F4 . 4_565 178.50(8) yes
F2 Si1 F4 4_565 4_565 89.89(7) no
F3 Si1 F4 . 4_565 88.98(7) no
F2 Si1 F4 4_565 . 178.50(8) no
F3 Si1 F4 . . 88.98(7) yes
F4 Si1 F4 4_565 . 89.42(10) yes

loop_
_geom_bond_atom_site_label_1
_geom_bond_atom_site_label_2
_geom_bond_site_symmetry_2
_geom_bond_distance
_geom_bond_publ_flag
Co1 N1 . 1.990(2) yes
Co1 N2 . 1.9623(19) yes
Co1 N2 4_565 1.9623(19) no
Co1 N3 . 1.9629(17) yes
Co1 N3 4_565 1.9629(17) no
Co1 N4 . 1.920(2) yes
N4 O1 . 1.240(3) yes
N4 O2 . 1.235(3) yes
Si1 F1 . 1.6769(18) yes
Si1 F2 . 1.6877(13) yes
Si1 F2 4_565 1.6877(13) no
Si1 F3 . 1.6890(19) yes
Si1 F4 . 1.6899(13) yes
Si1 F4 4_565 1.6899(13) no

loop_
_geom_hbond_atom_site_label_D
_geom_hbond_atom_site_label_H
_geom_hbond_atom_site_label_A
_geom_hbond_site_symmetry_A
_geom_hbond_distance_DH
_geom_hbond_distance_HA
_geom_hbond_distance_DA
_geom_hbond_angle_DHA
N1 H1A F4 . 0.89 2.54 3.076(2) 119.5
N1 H1A F4 4_565 0.89 2.19 3.076(2) 168.9
N1 H1C F4 3 0.89 2.03 2.8897(14) 160.6
N2 H2B F2 3 0.86 2.36 3.024(2) 134.2
N2 H2C F2 1_556 0.86 2.28 3.088(2) 157.6
N2 H2A F3 3 0.86 2.19 2.899(2) 140.2
N3 H3B F1 . 0.87 2.34 3.201(2) 171.8
N3 H3A F2 3_655 0.87 2.13 2.986(2) 168.9
N3 H3B F4 . 0.87 2.34 2.936(2) 125.8
N3 H3C F4 3 0.87 2.41 3.171(2) 147.5
N1 H1B O1 1_455 0.89 2.32 2.983(3) 131.1
N2 H2B O1 1_455 0.86 2.52 3.295(3) 149.9
N2 H2A O2 3_656 0.86 2.54 3.254(3) 140.5
